data_4335791
loop_
_publ_author_name
'Thomas J. Robilotto'
'Nihal Deligonul'
'James B. Updegraff'
'Thomas G. Gray'

_publ_section_title
;
 Azido, Triazolyl, and Alkynyl Complexes of Gold(I): Syntheses,
 Structures, and Ligand Effects
;
_journal_name_full 'Inorganic Chemistry'
_journal_page_first 9659
_journal_page_last 9668
_journal_paper_doi 10.1021/ic4014569
_journal_volume 52
_journal_year 2013
_chemical_formula_moiety 'C26 H22 Au N4 P'
_chemical_formula_sum 'C26 H22 Au N4 P'
_chemical_formula_weight 618.41
_chemical_name_systematic
;

 ?

;
_space_group_IT_number 2
_symmetry_cell_setting triclinic
_symmetry_space_group_name_Hall '-P 1'
_symmetry_space_group_name_H-M 'P -1'
_atom_sites_solution_hydrogens geom
_atom_sites_solution_primary direct
_atom_sites_solution_secondary difmap
_audit_creation_method SHELXL-97
_cell_angle_alpha 70.2910(10)
_cell_angle_beta 86.9520(10)
_cell_angle_gamma 66.5160(10)
_cell_formula_units_Z 6
_cell_length_a 13.4001(14)
_cell_length_b 15.0853(15)
_cell_length_c 20.853(2)
_cell_measurement_reflns_used 8629
_cell_measurement_temperature 100(2)
_cell_measurement_theta_max 27.14
_cell_measurement_theta_min 2.16
_cell_volume 3623.5(6)
_computing_cell_refinement 'Bruker SMART'
_computing_data_collection 'Bruker SMART'
_computing_data_reduction 'Bruker SAINT'
_computing_molecular_graphics 'Bruker SHELXTL'
_computing_publication_material 'Bruker SHELXTL'
_computing_structure_refinement 'SHELXL-97 (Sheldrick, 1997)'
_computing_structure_solution 'SHELXS-97 (Sheldrick, 1990)'
_diffrn_ambient_temperature 100(2)
_diffrn_measured_fraction_theta_full 0.983
_diffrn_measured_fraction_theta_max 0.983
_diffrn_measurement_device_type 'Bruker AXS APEX II CCD area detector'
_diffrn_measurement_method 'phi and omega scans'
_diffrn_radiation_monochromator graphite
_diffrn_radiation_source 'fine-focus sealed tube'
_diffrn_radiation_type MoK\a
_diffrn_radiation_wavelength 0.71073
_diffrn_reflns_av_R_equivalents 0.0811
_diffrn_reflns_av_sigmaI/netI 0.1296
_diffrn_reflns_limit_h_max 17
_diffrn_reflns_limit_h_min -17
_diffrn_reflns_limit_k_max 19
_diffrn_reflns_limit_k_min -19
_diffrn_reflns_limit_l_max 27
_diffrn_reflns_limit_l_min -27
_diffrn_reflns_number 42136
_diffrn_reflns_theta_full 27.50
_diffrn_reflns_theta_max 27.50
_diffrn_reflns_theta_min 1.57
_diffrn_standards_decay_% none
_diffrn_standards_number 0
_exptl_absorpt_coefficient_mu 6.176
_exptl_absorpt_correction_T_max 0.7082
_exptl_absorpt_correction_T_min 0.4784
_exptl_absorpt_correction_type multi-scan
_exptl_absorpt_process_details 'AXScale in APEX2 (Bruker, 2004)'
_exptl_crystal_colour colorless
_exptl_crystal_density_diffrn 1.700
_exptl_crystal_description needle
_exptl_crystal_F_000 1800
_exptl_crystal_size_max 0.14
_exptl_crystal_size_mid 0.06
_exptl_crystal_size_min 0.06
_refine_diff_density_max 7.455
_refine_diff_density_min -1.966
_refine_diff_density_rms 0.276
_refine_ls_extinction_method none
_refine_ls_goodness_of_fit_ref 0.891
_refine_ls_hydrogen_treatment constr
_refine_ls_matrix_type full
_refine_ls_number_parameters 865
_refine_ls_number_reflns 16364
_refine_ls_number_restraints 0
_refine_ls_restrained_S_all 0.891
_refine_ls_R_factor_all 0.1150
_refine_ls_R_factor_gt 0.0657
_refine_ls_shift/su_max 0.002
_refine_ls_shift/su_mean 0.000
_refine_ls_structure_factor_coef Fsqd
_refine_ls_weighting_details 'calc w=1/[\s^2^(Fo^2^)+(0.0964P)^2^+0.0000P] where P=(Fo^2^+2Fc^2^)/3'
_refine_ls_weighting_scheme calc
_refine_ls_wR_factor_gt 0.1503
_refine_ls_wR_factor_ref 0.1691
_reflns_number_gt 9693
_reflns_number_total 16364
_reflns_threshold_expression >2sigma(I)
_cod_data_source_file ic4014569_si_002_6.cif
_cod_data_source_block ju112806
_cod_database_code 4335791

loop_
_symmetry_equiv_pos_as_xyz
'x, y, z'
'-x, -y, -z'

loop_
_atom_site_label
_atom_site_type_symbol
_atom_site_fract_x
_atom_site_fract_y
_atom_site_fract_z
_atom_site_U_iso_or_equiv
_atom_site_adp_type
_atom_site_occupancy
_atom_site_symmetry_multiplicity
_atom_site_calc_flag
_atom_site_refinement_flags
Au1 Au 0.15367(3) 0.25351(4) 0.11277(2) 0.02305(12) Uani 1 1 d .
Au2 Au 0.63373(3) 0.60391(3) 0.29425(2) 0.02022(12) Uani 1 1 d .
Au3 Au 0.56970(3) 0.18047(4) 0.34176(2) 0.02531(13) Uani 1 1 d .
P2 P 0.7201(2) 0.6636(2) 0.35084(15) 0.0217(6) Uani 1 1 d .
P1 P 0.3036(2) 0.1663(2) 0.06814(15) 0.0235(6) Uani 1 1 d .
P3 P 0.7451(2) 0.1259(2) 0.38465(17) 0.0284(7) Uani 1 1 d .
N10 N 0.2512(7) 0.3554(7) 0.2432(4) 0.021(2) Uani 1 1 d .
N2 N -0.0737(7) 0.3630(8) 0.2421(5) 0.030(2) Uani 1 1 d .
N6 N 0.5754(8) 0.4150(8) 0.2063(5) 0.030(2) Uani 1 1 d .
N9 N 0.3552(7) 0.3359(8) 0.2633(5) 0.025(2) Uani 1 1 d .
H9 H 0.3827 0.3827 0.2520 0.030 Uiso 1 1 calc R
N11 N 0.2400(7) 0.2664(8) 0.2706(4) 0.024(2) Uani 1 1 d .
N3 N -0.1444(7) 0.3992(7) 0.1888(5) 0.024(2) Uani 1 1 d .
N5 N 0.6314(8) 0.4598(8) 0.2265(5) 0.029(2) Uani 1 1 d .
N1 N 0.0238(7) 0.3183(8) 0.2195(5) 0.027(2) Uani 1 1 d .
H1 H 0.0857 0.2865 0.2459 0.033 Uiso 1 1 calc R
N4 N -0.0983(8) 0.4651(9) -0.1157(5) 0.040(3) Uani 1 1 d .
H4A H -0.1329 0.4821 -0.1556 0.048 Uiso 1 1 calc R
H4B H -0.0276 0.4491 -0.1124 0.048 Uiso 1 1 calc R
N7 N 0.4731(8) 0.4630(8) 0.2176(5) 0.031(2) Uani 1 1 d .
H7 H 0.4176 0.4512 0.2077 0.037 Uiso 1 1 calc R
N8 N 0.0681(9) 0.6987(10) 0.1935(7) 0.064(4) Uani 1 1 d .
H8A H 0.0760 0.6732 0.1603 0.077 Uiso 1 1 calc R
H8B H 0.0024 0.7373 0.2008 0.077 Uiso 1 1 calc R
C1 C 0.0177(9) 0.3266(9) 0.1525(6) 0.026(3) Uani 1 1 d .
C21 C 0.3433(9) 0.0284(9) 0.1027(5) 0.025(3) Uani 1 1 d .
C10 C 0.4289(10) 0.2374(8) 0.1227(6) 0.027(3) Uani 1 1 d .
H10 H 0.3730 0.2513 0.1524 0.032 Uiso 1 1 calc R
C9 C 0.4210(8) 0.1932(9) 0.0748(5) 0.023(2) Uani 1 1 d .
C15 C 0.2715(9) 0.2007(9) -0.0231(6) 0.026(3) Uani 1 1 d .
C19 C 0.2386(10) 0.1635(10) -0.1215(6) 0.030(3) Uani 1 1 d .
H19 H 0.2385 0.1156 -0.1416 0.036 Uiso 1 1 calc R
C20 C 0.2731(8) 0.1309(9) -0.0527(6) 0.024(2) Uani 1 1 d .
H20 H 0.2981 0.0600 -0.0257 0.029 Uiso 1 1 calc R
C7 C -0.1549(10) 0.4634(11) -0.0584(6) 0.037(3) Uani 1 1 d .
C18 C 0.2042(8) 0.2669(9) -0.1604(5) 0.025(3) Uani 1 1 d .
H18 H 0.1819 0.2893 -0.2077 0.030 Uiso 1 1 calc R
C17 C 0.2016(9) 0.3373(9) -0.1324(6) 0.029(3) Uani 1 1 d .
H17 H 0.1765 0.4082 -0.1596 0.035 Uiso 1 1 calc R
C16 C 0.2364(9) 0.3036(9) -0.0631(5) 0.027(3) Uani 1 1 d .
H16 H 0.2360 0.3518 -0.0432 0.032 Uiso 1 1 calc R
C8 C -0.1002(9) 0.4260(9) 0.0072(6) 0.027(3) Uani 1 1 d .
H8 H -0.0234 0.4059 0.0110 0.032 Uiso 1 1 calc R
C22 C 0.4538(8) -0.0430(9) 0.1194(5) 0.024(3) Uani 1 1 d .
H22 H 0.5100 -0.0186 0.1152 0.028 Uiso 1 1 calc R
C23 C 0.4812(10) -0.1490(9) 0.1419(6) 0.031(3) Uani 1 1 d .
H23 H 0.5557 -0.1959 0.1529 0.037 Uiso 1 1 calc R
C3 C -0.1532(9) 0.4170(9) 0.0669(6) 0.029(3) Uani 1 1 d .
C11 C 0.5174(10) 0.2608(11) 0.1271(7) 0.039(3) Uani 1 1 d .
H11 H 0.5233 0.2885 0.1607 0.047 Uiso 1 1 calc R
C2 C -0.0941(8) 0.3806(8) 0.1334(5) 0.019(2) Uani 1 1 d .
C12 C 0.5957(11) 0.2444(11) 0.0834(7) 0.043(4) Uani 1 1 d .
H12 H 0.6566 0.2601 0.0870 0.052 Uiso 1 1 calc R
C5 C -0.3200(10) 0.4787(11) -0.0044(7) 0.037(3) Uani 1 1 d .
H5 H -0.3963 0.4963 -0.0084 0.045 Uiso 1 1 calc R
C14 C 0.5018(10) 0.1772(11) 0.0302(6) 0.039(3) Uani 1 1 d .
H14 H 0.4976 0.1473 -0.0024 0.047 Uiso 1 1 calc R
C13 C 0.5883(12) 0.2045(13) 0.0327(8) 0.052(4) Uani 1 1 d .
H13 H 0.6417 0.1963 0.0008 0.062 Uiso 1 1 calc R
C6 C -0.2681(9) 0.4884(11) -0.0614(6) 0.037(3) Uani 1 1 d .
H6 H -0.3082 0.5125 -0.1044 0.045 Uiso 1 1 calc R
C4 C -0.2660(10) 0.4435(10) 0.0612(7) 0.038(3) Uani 1 1 d .
H4 H -0.3052 0.4379 0.1007 0.045 Uiso 1 1 calc R
C27 C 0.5681(8) 0.5332(8) 0.2524(6) 0.021(2) Uani 1 1 d .
C29 C 0.3573(9) 0.5976(9) 0.2625(5) 0.023(2) Uani 1 1 d .
C47 C 0.7103(10) 0.7946(9) 0.3118(6) 0.028(3) Uani 1 1 d .
C35 C 0.8649(9) 0.5882(9) 0.3640(6) 0.025(3) Uani 1 1 d .
C45 C 0.6497(10) 0.7042(11) 0.5348(7) 0.042(4) Uani 1 1 d .
H45 H 0.6579 0.7450 0.5586 0.051 Uiso 1 1 calc R
C36 C 0.9124(9) 0.5316(9) 0.3198(6) 0.029(3) Uani 1 1 d .
H36 H 0.8666 0.5282 0.2882 0.034 Uiso 1 1 calc R
C30 C 0.3460(9) 0.6348(8) 0.3139(6) 0.026(3) Uani 1 1 d .
H30 H 0.4086 0.6219 0.3408 0.031 Uiso 1 1 calc R
C41 C 0.6697(9) 0.6587(9) 0.4344(6) 0.028(3) Uani 1 1 d .
C33 C 0.1581(10) 0.6781(11) 0.2336(6) 0.037(3) Uani 1 1 d .
C32 C 0.1490(9) 0.7150(10) 0.2890(7) 0.038(3) Uani 1 1 d .
H32 H 0.0792 0.7550 0.2993 0.045 Uiso 1 1 calc R
C40 C 0.9372(9) 0.5860(9) 0.4106(6) 0.031(3) Uani 1 1 d .
H40 H 0.9082 0.6200 0.4426 0.037 Uiso 1 1 calc R
C28 C 0.4662(9) 0.5323(9) 0.2464(6) 0.024(3) Uani 1 1 d .
C37 C 1.0266(9) 0.4806(11) 0.3223(7) 0.039(3) Uani 1 1 d .
H37 H 1.0578 0.4416 0.2933 0.047 Uiso 1 1 calc R
C46 C 0.6798(11) 0.7158(10) 0.4703(6) 0.036(3) Uani 1 1 d .
H46 H 0.7089 0.7657 0.4494 0.043 Uiso 1 1 calc R
C39 C 1.0487(10) 0.5368(12) 0.4124(7) 0.048(4) Uani 1 1 d .
H39 H 1.0954 0.5367 0.4451 0.057 Uiso 1 1 calc R
C31 C 0.2413(10) 0.6927(11) 0.3274(7) 0.043(4) Uani 1 1 d .
H31 H 0.2340 0.7174 0.3645 0.052 Uiso 1 1 calc R
C25 C 0.2897(11) -0.1141(10) 0.1303(7) 0.041(3) Uani 1 1 d .
H25 H 0.2333 -0.1379 0.1328 0.049 Uiso 1 1 calc R
C38 C 1.0922(10) 0.4874(10) 0.3663(7) 0.042(3) Uani 1 1 d .
H38 H 1.1693 0.4577 0.3653 0.050 Uiso 1 1 calc R
C49 C 0.7841(10) 0.9239(10) 0.2704(6) 0.032(3) Uani 1 1 d .
H49 H 0.8448 0.9423 0.2653 0.039 Uiso 1 1 calc R
C34 C 0.2650(8) 0.6162(9) 0.2232(6) 0.027(3) Uani 1 1 d .
H34 H 0.2742 0.5866 0.1885 0.032 Uiso 1 1 calc R
C43 C 0.5919(13) 0.5765(12) 0.5316(8) 0.054(4) Uani 1 1 d .
H43 H 0.5598 0.5291 0.5525 0.065 Uiso 1 1 calc R
C26 C 0.2642(10) -0.0095(10) 0.1093(7) 0.040(3) Uani 1 1 d .
H26 H 0.1896 0.0375 0.0990 0.048 Uiso 1 1 calc R
C44 C 0.6069(10) 0.6321(10) 0.5655(6) 0.032(3) Uani 1 1 d .
H44 H 0.5879 0.6218 0.6112 0.038 Uiso 1 1 calc R
C42 C 0.6239(11) 0.5886(10) 0.4644(7) 0.039(3) Uani 1 1 d .
H42 H 0.6140 0.5490 0.4402 0.047 Uiso 1 1 calc R
C48 C 0.7978(10) 0.8223(10) 0.3019(6) 0.034(3) Uani 1 1 d .
H48 H 0.8695 0.7704 0.3171 0.041 Uiso 1 1 calc R
C53 C 0.4109(8) 0.2369(9) 0.3023(5) 0.021(2) Uani 1 1 d .
C61 C 0.7959(10) 0.0109(9) 0.4600(6) 0.032(3) Uani 1 1 d .
C66 C 0.8342(10) 0.0073(10) 0.5232(6) 0.039(3) Uani 1 1 d .
H66 H 0.8342 0.0681 0.5274 0.046 Uiso 1 1 calc R
C67 C 0.7604(10) 0.2237(10) 0.4100(6) 0.032(3) Uani 1 1 d .
C54 C 0.3371(8) 0.1939(9) 0.3078(5) 0.021(2) Uani 1 1 d .
C59 C 0.4278(12) -0.0775(12) 0.4306(7) 0.049(4) Uani 1 1 d .
H59 H 0.4631 -0.1174 0.4755 0.058 Uiso 1 1 calc R
C62 C 0.7925(12) -0.0780(10) 0.4558(6) 0.040(3) Uani 1 1 d .
H62 H 0.7608 -0.0768 0.4157 0.048 Uiso 1 1 calc R
C56 C 0.3160(10) 0.0406(10) 0.3018(6) 0.029(3) Uani 1 1 d .
H56 H 0.2764 0.0807 0.2581 0.035 Uiso 1 1 calc R
C69 C 0.8583(11) 0.3205(10) 0.4212(8) 0.046(4) Uani 1 1 d .
H69 H 0.9140 0.3446 0.4063 0.055 Uiso 1 1 calc R
C65 C 0.8712(11) -0.0818(11) 0.5782(8) 0.044(3) Uani 1 1 d .
H65 H 0.8982 -0.0825 0.6197 0.053 Uiso 1 1 calc R
C57 C 0.3371(11) -0.0642(10) 0.3298(7) 0.039(3) Uani 1 1 d .
C55 C 0.3534(9) 0.0869(10) 0.3382(6) 0.029(3) Uani 1 1 d .
C71 C 0.7012(13) 0.3318(12) 0.4791(8) 0.053(4) Uani 1 1 d .
H71 H 0.6488 0.3630 0.5060 0.064 Uiso 1 1 calc R
C70 C 0.7923(13) 0.3543(12) 0.4656(7) 0.050(4) Uani 1 1 d .
H70 H 0.8077 0.3935 0.4879 0.060 Uiso 1 1 calc R
C72 C 0.6859(10) 0.2638(11) 0.4534(7) 0.041(3) Uani 1 1 d .
H72 H 0.6260 0.2447 0.4651 0.050 Uiso 1 1 calc R
C64 C 0.8698(10) -0.1699(12) 0.5746(6) 0.046(4) Uani 1 1 d .
H64 H 0.8910 -0.2304 0.6140 0.055 Uiso 1 1 calc R
C60 C 0.4124(10) 0.0215(10) 0.4035(6) 0.033(3) Uani 1 1 d .
H60 H 0.4417 0.0493 0.4286 0.039 Uiso 1 1 calc R
C58 C 0.3922(11) -0.1222(11) 0.3933(8) 0.046(4) Uani 1 1 d .
H58 H 0.4062 -0.1933 0.4120 0.055 Uiso 1 1 calc R
C63 C 0.8371(13) -0.1701(10) 0.5126(7) 0.046(4) Uani 1 1 d .
H63 H 0.8449 -0.2332 0.5084 0.056 Uiso 1 1 calc R
C68 C 0.8465(10) 0.2506(10) 0.3965(7) 0.037(3) Uani 1 1 d .
H68 H 0.8998 0.2209 0.3694 0.045 Uiso 1 1 calc R
C52 C 0.6047(10) 0.8727(10) 0.2862(6) 0.037(3) Uani 1 1 d .
H52 H 0.5435 0.8551 0.2897 0.044 Uiso 1 1 calc R
N12 N 0.3015(11) -0.1069(9) 0.2897(7) 0.055(3) Uani 1 1 d .
H12A H 0.3146 -0.1728 0.3054 0.066 Uiso 1 1 calc R
H12B H 0.2663 -0.0676 0.2490 0.066 Uiso 1 1 calc R
C24 C 0.4009(10) -0.1858(10) 0.1483(6) 0.036(3) Uani 1 1 d .
H24 H 0.4193 -0.2578 0.1644 0.044 Uiso 1 1 calc R
C51 C 0.5900(11) 0.9739(9) 0.2563(6) 0.032(3) Uani 1 1 d .
H51 H 0.5187 1.0271 0.2423 0.039 Uiso 1 1 calc R
C50 C 0.6803(11) 0.9967(11) 0.2470(6) 0.042(4) Uani 1 1 d .
H50 H 0.6704 1.0660 0.2233 0.050 Uiso 1 1 calc R
C73 C 0.8450(9) 0.0985(10) 0.3239(7) 0.031(3) Uani 1 1 d .
C74 C 0.9483(10) 0.0188(11) 0.3437(8) 0.044(4) Uani 1 1 d .
H74 H 0.9680 -0.0252 0.3902 0.053 Uiso 1 1 calc R
C78 C 0.8150(10) 0.1637(10) 0.2553(7) 0.035(3) Uani 1 1 d .
H78 H 0.7448 0.2190 0.2430 0.042 Uiso 1 1 calc R
C77 C 0.8852(12) 0.1491(11) 0.2053(7) 0.043(3) Uani 1 1 d .
H77 H 0.8643 0.1906 0.1584 0.052 Uiso 1 1 calc R
C76 C 0.9916(11) 0.0675(12) 0.2283(8) 0.049(4) Uani 1 1 d .
H76 H 1.0433 0.0571 0.1957 0.059 Uiso 1 1 calc R
C75 C 1.0224(12) 0.0036(12) 0.2953(8) 0.049(4) Uani 1 1 d .
H75 H 1.0935 -0.0502 0.3083 0.058 Uiso 1 1 calc R

loop_
_atom_site_aniso_label
_atom_site_aniso_U_11
_atom_site_aniso_U_22
_atom_site_aniso_U_33
_atom_site_aniso_U_23
_atom_site_aniso_U_13
_atom_site_aniso_U_12
Au1 0.0134(2) 0.0375(3) 0.0188(2) -0.0133(2) 0.00192(16) -0.00795(19)
Au2 0.0170(2) 0.0262(2) 0.0217(2) -0.01146(18) 0.00108(16) -0.01026(18)
Au3 0.0161(2) 0.0335(3) 0.0301(3) -0.0155(2) 0.00044(18) -0.00984(19)
P2 0.0203(15) 0.0274(17) 0.0204(15) -0.0093(13) 0.0018(12) -0.0120(13)
P1 0.0169(14) 0.0327(18) 0.0215(15) -0.0122(13) 0.0033(12) -0.0086(13)
P3 0.0196(15) 0.0319(18) 0.0341(18) -0.0137(15) -0.0033(13) -0.0081(14)
N10 0.012(4) 0.032(6) 0.021(5) -0.014(4) 0.005(4) -0.009(4)
N2 0.021(5) 0.058(7) 0.029(6) -0.028(5) 0.016(4) -0.026(5)
N6 0.025(5) 0.043(6) 0.041(6) -0.030(5) 0.008(5) -0.020(5)
N9 0.016(5) 0.044(6) 0.028(5) -0.022(5) 0.005(4) -0.017(5)
N11 0.011(4) 0.040(6) 0.014(5) -0.006(4) -0.002(4) -0.006(4)
N3 0.016(5) 0.040(6) 0.026(5) -0.016(5) 0.000(4) -0.018(4)
N5 0.023(5) 0.043(6) 0.031(6) -0.018(5) 0.000(4) -0.017(5)
N1 0.018(5) 0.042(6) 0.027(5) -0.019(5) 0.002(4) -0.011(4)
N4 0.020(5) 0.067(8) 0.024(6) -0.010(5) 0.005(4) -0.013(5)
N7 0.025(5) 0.044(7) 0.037(6) -0.022(5) 0.005(5) -0.020(5)
N8 0.012(6) 0.087(10) 0.096(11) -0.051(9) 0.007(6) -0.007(6)
C1 0.029(6) 0.033(7) 0.030(6) -0.025(6) 0.010(5) -0.016(5)
C21 0.027(6) 0.031(7) 0.013(5) -0.006(5) 0.002(5) -0.009(5)
C10 0.032(7) 0.021(6) 0.023(6) -0.006(5) -0.005(5) -0.006(5)
C9 0.007(5) 0.038(7) 0.018(6) -0.008(5) 0.002(4) -0.006(5)
C15 0.018(6) 0.031(7) 0.031(7) -0.020(6) 0.007(5) -0.005(5)
C19 0.032(7) 0.048(8) 0.024(6) -0.021(6) 0.010(5) -0.023(6)
C20 0.016(5) 0.023(6) 0.033(7) -0.013(5) -0.004(5) -0.004(5)
C7 0.022(6) 0.054(9) 0.033(7) -0.017(6) -0.004(5) -0.013(6)
C18 0.011(5) 0.048(8) 0.009(5) -0.005(5) -0.004(4) -0.010(5)
C17 0.025(6) 0.025(7) 0.023(6) 0.001(5) 0.000(5) -0.004(5)
C16 0.026(6) 0.037(7) 0.014(6) -0.005(5) 0.001(5) -0.014(5)
C8 0.012(5) 0.038(7) 0.031(7) -0.016(6) -0.003(5) -0.008(5)
C22 0.013(5) 0.036(7) 0.021(6) -0.012(5) 0.004(4) -0.008(5)
C23 0.021(6) 0.031(7) 0.033(7) -0.012(6) 0.000(5) -0.003(5)
C3 0.019(6) 0.029(7) 0.043(8) -0.021(6) -0.004(5) -0.007(5)
C11 0.035(7) 0.055(9) 0.040(8) -0.029(7) -0.001(6) -0.019(7)
C2 0.015(5) 0.029(6) 0.021(6) -0.013(5) 0.004(4) -0.014(5)
C12 0.041(8) 0.065(10) 0.042(8) -0.021(7) 0.000(6) -0.037(8)
C5 0.023(6) 0.058(9) 0.037(8) -0.018(7) -0.004(6) -0.020(6)
C14 0.029(7) 0.076(11) 0.025(7) -0.023(7) 0.015(5) -0.031(7)
C13 0.040(8) 0.089(12) 0.053(9) -0.035(9) 0.025(7) -0.045(9)
C6 0.013(6) 0.067(10) 0.034(7) -0.024(7) -0.010(5) -0.010(6)
C4 0.030(7) 0.056(9) 0.032(7) -0.022(7) 0.001(6) -0.018(7)
C27 0.013(5) 0.026(6) 0.026(6) -0.016(5) 0.001(4) -0.004(5)
C29 0.026(6) 0.026(6) 0.017(6) -0.003(5) 0.007(5) -0.016(5)
C47 0.044(8) 0.028(7) 0.016(6) -0.010(5) 0.001(5) -0.018(6)
C35 0.020(6) 0.024(6) 0.030(6) -0.009(5) 0.004(5) -0.010(5)
C45 0.024(7) 0.057(10) 0.040(8) -0.026(7) -0.004(6) -0.003(6)
C36 0.024(6) 0.038(7) 0.025(6) -0.017(6) 0.001(5) -0.008(5)
C30 0.019(6) 0.016(6) 0.042(7) -0.010(5) 0.003(5) -0.007(5)
C41 0.023(6) 0.022(6) 0.031(7) -0.007(5) -0.004(5) -0.003(5)
C33 0.022(6) 0.050(9) 0.033(7) -0.008(6) -0.008(5) -0.011(6)
C32 0.012(6) 0.041(8) 0.060(9) -0.021(7) 0.018(6) -0.009(5)
C40 0.023(6) 0.035(7) 0.025(6) -0.004(5) 0.000(5) -0.007(5)
C28 0.029(6) 0.031(7) 0.021(6) -0.009(5) 0.006(5) -0.021(5)
C37 0.015(6) 0.051(9) 0.041(8) -0.013(7) 0.011(6) -0.006(6)
C46 0.046(8) 0.040(8) 0.024(7) -0.015(6) 0.010(6) -0.018(7)
C39 0.022(7) 0.077(11) 0.043(8) -0.021(8) -0.007(6) -0.019(7)
C31 0.031(7) 0.067(10) 0.059(9) -0.051(8) 0.026(7) -0.023(7)
C25 0.041(8) 0.042(9) 0.041(8) -0.003(7) 0.012(6) -0.028(7)
C38 0.020(7) 0.043(8) 0.041(8) 0.002(7) -0.010(6) -0.003(6)
C49 0.037(7) 0.041(8) 0.033(7) -0.012(6) 0.001(6) -0.030(6)
C34 0.009(5) 0.037(7) 0.031(7) -0.012(6) -0.001(5) -0.006(5)
C43 0.070(11) 0.058(10) 0.045(9) -0.018(8) 0.018(8) -0.037(9)
C26 0.025(7) 0.028(7) 0.050(9) 0.002(6) 0.005(6) -0.006(6)
C44 0.034(7) 0.037(8) 0.025(7) -0.011(6) 0.009(5) -0.015(6)
C42 0.049(9) 0.041(8) 0.035(8) -0.018(6) 0.011(6) -0.022(7)
C48 0.025(6) 0.051(9) 0.037(7) -0.024(7) -0.005(5) -0.018(6)
C53 0.013(5) 0.040(7) 0.015(5) -0.016(5) 0.004(4) -0.011(5)
C61 0.025(6) 0.030(7) 0.036(7) -0.011(6) 0.000(5) -0.007(5)
C66 0.028(7) 0.038(8) 0.035(7) -0.018(6) -0.004(6) 0.006(6)
C67 0.026(7) 0.041(8) 0.034(7) -0.012(6) -0.003(5) -0.019(6)
C54 0.011(5) 0.027(6) 0.020(6) -0.005(5) -0.002(4) -0.006(5)
C59 0.051(9) 0.053(10) 0.027(7) -0.003(7) 0.015(6) -0.017(8)
C62 0.068(10) 0.049(9) 0.018(6) -0.014(6) -0.006(6) -0.036(8)
C56 0.037(7) 0.041(8) 0.014(6) -0.009(5) 0.011(5) -0.021(6)
C69 0.030(7) 0.033(8) 0.081(11) -0.022(8) 0.001(7) -0.015(6)
C65 0.037(8) 0.045(9) 0.048(9) -0.016(7) 0.000(7) -0.013(7)
C57 0.046(8) 0.036(8) 0.044(8) -0.021(7) 0.021(7) -0.021(7)
C55 0.022(6) 0.046(8) 0.022(6) -0.017(6) 0.009(5) -0.013(6)
C71 0.058(10) 0.061(10) 0.069(11) -0.054(9) 0.025(8) -0.029(8)
C70 0.058(10) 0.060(10) 0.049(9) -0.025(8) -0.010(8) -0.033(8)
C72 0.029(7) 0.063(10) 0.052(9) -0.035(8) 0.024(6) -0.028(7)
C64 0.026(7) 0.075(11) 0.023(7) -0.018(7) -0.013(5) -0.003(7)
C60 0.031(7) 0.047(9) 0.018(6) -0.012(6) 0.007(5) -0.013(6)
C58 0.041(8) 0.042(9) 0.055(10) -0.015(8) 0.020(7) -0.020(7)
C63 0.079(11) 0.028(8) 0.030(7) 0.001(6) -0.003(7) -0.027(8)
C68 0.022(6) 0.047(8) 0.055(9) -0.029(7) 0.001(6) -0.015(6)
C52 0.030(7) 0.052(9) 0.028(7) -0.013(6) 0.000(5) -0.016(6)
N12 0.082(10) 0.039(7) 0.068(9) -0.031(7) 0.021(7) -0.039(7)
C24 0.039(8) 0.031(7) 0.022(6) -0.001(5) -0.008(6) -0.003(6)
C51 0.040(8) 0.018(6) 0.028(7) -0.002(5) -0.005(6) -0.003(6)
C50 0.052(9) 0.036(8) 0.016(6) -0.001(6) -0.002(6) -0.002(7)
C73 0.022(6) 0.037(8) 0.047(8) -0.021(6) 0.004(6) -0.019(6)
C74 0.017(6) 0.054(9) 0.068(10) -0.037(8) -0.001(6) -0.008(6)
C78 0.025(7) 0.026(7) 0.056(9) -0.020(7) 0.001(6) -0.007(6)
C77 0.061(10) 0.038(8) 0.044(8) -0.023(7) 0.016(7) -0.026(7)
C76 0.024(7) 0.070(11) 0.073(11) -0.053(10) 0.017(7) -0.018(7)
C75 0.036(8) 0.065(11) 0.066(11) -0.038(9) 0.004(7) -0.028(8)

loop_
_atom_type_symbol
_atom_type_description
_atom_type_scat_dispersion_real
_atom_type_scat_dispersion_imag
_atom_type_scat_source
C C 0.0033 0.0016 'International Tables Vol C Tables 4.2.6.8 and 6.1.1.4'
H H 0.0000 0.0000 'International Tables Vol C Tables 4.2.6.8 and 6.1.1.4'
N N 0.0061 0.0033 'International Tables Vol C Tables 4.2.6.8 and 6.1.1.4'
P P 0.1023 0.0942 'International Tables Vol C Tables 4.2.6.8 and 6.1.1.4'
Au Au -2.0133 8.8022 'International Tables Vol C Tables 4.2.6.8 and 6.1.1.4'

loop_
_geom_angle_atom_site_label_1
_geom_angle_atom_site_label_2
_geom_angle_atom_site_label_3
_geom_angle
C1 Au1 P1 177.5(3)
C27 Au2 P2 172.9(3)
C53 Au3 P3 177.2(3)
C35 P2 C47 103.0(6)
C35 P2 C41 107.9(5)
C47 P2 C41 104.0(5)
C35 P2 Au2 111.2(4)
C47 P2 Au2 118.9(4)
C41 P2 Au2 111.0(4)
C9 P1 C21 109.0(5)
C9 P1 C15 105.5(5)
C21 P1 C15 104.4(5)
C9 P1 Au1 115.4(4)
C21 P1 Au1 112.5(4)
C15 P1 Au1 109.2(4)
C61 P3 C67 104.5(6)
C61 P3 C73 104.3(6)
C67 P3 C73 106.5(6)
C61 P3 Au3 116.7(4)
C67 P3 Au3 110.3(4)
C73 P3 Au3 113.7(4)
N11 N10 N9 106.3(8)
N3 N2 N1 104.1(8)
N7 N6 N5 104.9(8)
C53 N9 N10 112.1(9)
C53 N9 H9 123.9
N10 N9 H9 123.9
N10 N11 C54 107.6(9)
N2 N3 C2 111.5(9)
N6 N5 C27 113.3(9)
N2 N1 C1 114.2(9)
N2 N1 H1 122.9
C1 N1 H1 122.9
C7 N4 H4A 120.0
C7 N4 H4B 120.0
H4A N4 H4B 120.0
N6 N7 C28 110.1(9)
N6 N7 H7 124.9
C28 N7 H7 124.9
C33 N8 H8A 120.0
C33 N8 H8B 120.0
H8A N8 H8B 120.0
N1 C1 C2 101.8(9)
N1 C1 Au1 119.4(8)
C2 C1 Au1 138.4(8)
C26 C21 C22 118.1(11)
C26 C21 P1 119.1(9)
C22 C21 P1 122.6(9)
C11 C10 C9 120.5(11)
C11 C10 H10 119.7
C9 C10 H10 119.7
C14 C9 C10 118.6(11)
C14 C9 P1 121.2(9)
C10 C9 P1 120.0(8)
C20 C15 C16 119.2(11)
C20 C15 P1 123.3(9)
C16 C15 P1 117.3(8)
C18 C19 C20 119.0(11)
C18 C19 H19 120.5
C20 C19 H19 120.5
C15 C20 C19 120.6(11)
C15 C20 H20 119.7
C19 C20 H20 119.7
N4 C7 C6 121.9(11)
N4 C7 C8 121.3(11)
C6 C7 C8 116.5(11)
C17 C18 C19 121.5(10)
C17 C18 H18 119.2
C19 C18 H18 119.2
C18 C17 C16 119.0(11)
C18 C17 H17 120.5
C16 C17 H17 120.5
C15 C16 C17 120.7(11)
C15 C16 H16 119.6
C17 C16 H16 119.6
C3 C8 C7 123.3(10)
C3 C8 H8 118.3
C7 C8 H8 118.3
C23 C22 C21 120.8(11)
C23 C22 H22 119.6
C21 C22 H22 119.6
C24 C23 C22 120.5(11)
C24 C23 H23 119.8
C22 C23 H23 119.8
C8 C3 C4 118.0(11)
C8 C3 C2 121.5(10)
C4 C3 C2 120.5(11)
C12 C11 C10 120.0(12)
C12 C11 H11 120.0
C10 C11 H11 120.0
N3 C2 C1 108.3(9)
N3 C2 C3 122.6(9)
C1 C2 C3 129.0(10)
C11 C12 C13 121.2(12)
C11 C12 H12 119.4
C13 C12 H12 119.4
C6 C5 C4 122.7(11)
C6 C5 H5 118.6
C4 C5 H5 118.6
C13 C14 C9 120.9(12)
C13 C14 H14 119.6
C9 C14 H14 119.6
C14 C13 C12 118.7(12)
C14 C13 H13 120.7
C12 C13 H13 120.7
C5 C6 C7 121.0(11)
C5 C6 H6 119.5
C7 C6 H6 119.5
C3 C4 C5 118.5(12)
C3 C4 H4 120.8
C5 C4 H4 120.8
N5 C27 C28 102.1(9)
N5 C27 Au2 121.5(7)
C28 C27 Au2 136.2(8)
C30 C29 C34 120.1(11)
C30 C29 C28 122.5(10)
C34 C29 C28 117.3(10)
C48 C47 C52 118.0(11)
C48 C47 P2 125.0(10)
C52 C47 P2 116.8(9)
C40 C35 C36 116.3(10)
C40 C35 P2 125.7(9)
C36 C35 P2 117.9(9)
C46 C45 C44 119.1(13)
C46 C45 H45 120.5
C44 C45 H45 120.5
C37 C36 C35 120.5(11)
C37 C36 H36 119.7
C35 C36 H36 119.7
C29 C30 C31 119.5(11)
C29 C30 H30 120.3
C31 C30 H30 120.3
C46 C41 C42 118.4(12)
C46 C41 P2 123.9(10)
C42 C41 P2 117.6(9)
N8 C33 C34 121.6(12)
N8 C33 C32 122.0(12)
C34 C33 C32 116.4(10)
C31 C32 C33 119.8(11)
C31 C32 H32 120.1
C33 C32 H32 120.1
C39 C40 C35 122.8(12)
C39 C40 H40 118.6
C35 C40 H40 118.6
N7 C28 C27 109.5(10)
N7 C28 C29 119.6(10)
C27 C28 C29 130.8(10)
C38 C37 C36 119.8(12)
C38 C37 H37 120.1
C36 C37 H37 120.1
C45 C46 C41 122.5(13)
C45 C46 H46 118.8
C41 C46 H46 118.8
C40 C39 C38 119.5(12)
C40 C39 H39 120.3
C38 C39 H39 120.3
C32 C31 C30 122.2(12)
C32 C31 H31 118.9
C30 C31 H31 118.9
C26 C25 C24 119.7(12)
C26 C25 H25 120.1
C24 C25 H25 120.1
C37 C38 C39 121.0(12)
C37 C38 H38 119.5
C39 C38 H38 119.5
C50 C49 C48 118.0(12)
C50 C49 H49 121.0
C48 C49 H49 121.0
C29 C34 C33 121.9(11)
C29 C34 H34 119.0
C33 C34 H34 119.0
C44 C43 C42 119.9(14)
C44 C43 H43 120.1
C42 C43 H43 120.1
C21 C26 C25 122.0(12)
C21 C26 H26 119.0
C25 C26 H26 119.0
C43 C44 C45 120.8(12)
C43 C44 H44 119.6
C45 C44 H44 119.6
C41 C42 C43 119.4(13)
C41 C42 H42 120.3
C43 C42 H42 120.3
C47 C48 C49 121.8(12)
C47 C48 H48 119.1
C49 C48 H48 119.1
N9 C53 C54 104.1(9)
N9 C53 Au3 122.7(8)
C54 C53 Au3 133.3(9)
C62 C61 C66 118.5(12)
C62 C61 P3 117.4(9)
C66 C61 P3 124.1(10)
C65 C66 C61 121.2(13)
C65 C66 H66 119.4
C61 C66 H66 119.4
C68 C67 C72 118.6(12)
C68 C67 P3 123.6(10)
C72 C67 P3 117.4(9)
C53 C54 N11 109.9(10)
C53 C54 C55 129.3(10)
N11 C54 C55 120.2(10)
C60 C59 C58 120.3(13)
C60 C59 H59 119.8
C58 C59 H59 119.8
C61 C62 C63 118.5(11)
C61 C62 H62 120.7
C63 C62 H62 120.7
C57 C56 C55 120.4(12)
C57 C56 H56 119.8
C55 C56 H56 119.8
C70 C69 C68 120.6(13)
C70 C69 H69 119.7
C68 C69 H69 119.7
C66 C65 C64 120.9(14)
C66 C65 H65 119.5
C64 C65 H65 119.5
C58 C57 C56 120.3(13)
C58 C57 N12 122.0(13)
C56 C57 N12 117.7(13)
C56 C55 C60 116.6(12)
C56 C55 C54 120.6(10)
C60 C55 C54 122.8(11)
C70 C71 C72 120.4(13)
C70 C71 H71 119.8
C72 C71 H71 119.8
C69 C70 C71 119.5(13)
C69 C70 H70 120.3
C71 C70 H70 120.3
C71 C72 C67 118.9(12)
C71 C72 H72 120.5
C67 C72 H72 120.5
C65 C64 C63 119.3(14)
C65 C64 H64 120.4
C63 C64 H64 120.4
C59 C60 C55 122.1(13)
C59 C60 H60 118.9
C55 C60 H60 118.9
C57 C58 C59 120.2(14)
C57 C58 H58 119.9
C59 C58 H58 119.9
C64 C63 C62 121.0(13)
C64 C63 H63 119.5
C62 C63 H63 119.5
C67 C68 C69 121.3(13)
C67 C68 H68 119.3
C69 C68 H68 119.3
C51 C52 C47 120.5(12)
C51 C52 H52 119.8
C47 C52 H52 119.8
C57 N12 H12A 120.0
C57 N12 H12B 120.0
H12A N12 H12B 120.0
C23 C24 C25 118.9(12)
C23 C24 H24 120.6
C25 C24 H24 120.6
C50 C51 C52 118.7(12)
C50 C51 H51 120.6
C52 C51 H51 120.6
C49 C50 C51 122.7(13)
C49 C50 H50 118.6
C51 C50 H50 118.6
C74 C73 C78 120.5(12)
C74 C73 P3 122.3(11)
C78 C73 P3 117.1(9)
C75 C74 C73 119.7(15)
C75 C74 H74 120.2
C73 C74 H74 120.2
C77 C78 C73 121.5(12)
C77 C78 H78 119.3
C73 C78 H78 119.3
C78 C77 C76 116.0(13)
C78 C77 H77 122.0
C76 C77 H77 122.0
C75 C76 C77 123.2(13)
C75 C76 H76 118.4
C77 C76 H76 118.4
C76 C75 C74 119.1(14)
C76 C75 H75 120.5
C74 C75 H75 120.5

loop_
_geom_bond_atom_site_label_1
_geom_bond_atom_site_label_2
_geom_bond_distance
Au1 C1 2.019(11)
Au1 P1 2.270(3)
Au2 C27 2.032(10)
Au2 P2 2.289(3)
Au3 C53 2.049(10)
Au3 P3 2.278(3)
P2 C35 1.795(11)
P2 C47 1.817(12)
P2 C41 1.823(12)
P1 C9 1.796(11)
P1 C21 1.811(12)
P1 C15 1.822(12)
P3 C61 1.810(13)
P3 C67 1.811(12)
P3 C73 1.816(13)
N10 N11 1.337(13)
N10 N9 1.362(11)
N2 N3 1.312(12)
N2 N1 1.351(12)
N6 N7 1.323(12)
N6 N5 1.350(12)
N9 C53 1.344(14)
N9 H9 0.8800
N11 C54 1.376(13)
N3 C2 1.360(13)
N5 C27 1.358(14)
N1 C1 1.365(14)
N1 H1 0.8800
N4 C7 1.380(15)
N4 H4A 0.8800
N4 H4B 0.8800
N7 C28 1.342(14)
N7 H7 0.8800
N8 C33 1.373(16)
N8 H8A 0.8800
N8 H8B 0.8800
C1 C2 1.392(15)
C21 C26 1.372(17)
C21 C22 1.416(15)
C10 C11 1.379(17)
C10 C9 1.405(15)
C10 H10 0.9500
C9 C14 1.390(15)
C15 C20 1.381(15)
C15 C16 1.382(16)
C19 C18 1.385(17)
C19 C20 1.389(15)
C19 H19 0.9500
C20 H20 0.9500
C7 C6 1.408(16)
C7 C8 1.409(16)
C18 C17 1.362(16)
C18 H18 0.9500
C17 C16 1.397(15)
C17 H17 0.9500
C16 H16 0.9500
C8 C3 1.393(16)
C8 H8 0.9500
C22 C23 1.399(16)
C22 H22 0.9500
C23 C24 1.376(18)
C23 H23 0.9500
C3 C4 1.402(16)
C3 C2 1.452(15)
C11 C12 1.355(18)
C11 H11 0.9500
C12 C13 1.405(18)
C12 H12 0.9500
C5 C6 1.339(17)
C5 C4 1.409(16)
C5 H5 0.9500
C14 C13 1.384(17)
C14 H14 0.9500
C13 H13 0.9500
C6 H6 0.9500
C4 H4 0.9500
C27 C28 1.384(14)
C29 C30 1.345(15)
C29 C34 1.398(15)
C29 C28 1.495(15)
C47 C48 1.379(16)
C47 C52 1.415(17)
C35 C40 1.392(16)
C35 C36 1.422(15)
C45 C46 1.358(17)
C45 C44 1.382(18)
C45 H45 0.9500
C36 C37 1.407(15)
C36 H36 0.9500
C30 C31 1.400(15)
C30 H30 0.9500
C41 C46 1.364(16)
C41 C42 1.385(17)
C33 C34 1.418(16)
C33 C32 1.423(18)
C32 C31 1.370(18)
C32 H32 0.9500
C40 C39 1.374(16)
C40 H40 0.9500
C37 C38 1.359(18)
C37 H37 0.9500
C46 H46 0.9500
C39 C38 1.376(19)
C39 H39 0.9500
C31 H31 0.9500
C25 C26 1.385(18)
C25 C24 1.426(18)
C25 H25 0.9500
C38 H38 0.9500
C49 C50 1.368(17)
C49 C48 1.386(17)
C49 H49 0.9500
C34 H34 0.9500
C43 C44 1.339(18)
C43 C42 1.416(18)
C43 H43 0.9500
C26 H26 0.9500
C44 H44 0.9500
C42 H42 0.9500
C48 H48 0.9500
C53 C54 1.363(14)
C61 C62 1.392(17)
C61 C66 1.416(17)
C66 C65 1.363(18)
C66 H66 0.9500
C67 C68 1.355(16)
C67 C72 1.404(17)
C54 C55 1.449(16)
C59 C60 1.338(18)
C59 C58 1.39(2)
C59 H59 0.9500
C62 C63 1.412(17)
C62 H62 0.9500
C56 C57 1.399(17)
C56 C55 1.411(16)
C56 H56 0.9500
C69 C70 1.33(2)
C69 C68 1.382(17)
C69 H69 0.9500
C65 C64 1.36(2)
C65 H65 0.9500
C57 C58 1.37(2)
C57 N12 1.411(17)
C55 C60 1.430(16)
C71 C70 1.38(2)
C71 C72 1.389(18)
C71 H71 0.9500
C70 H70 0.9500
C72 H72 0.9500
C64 C63 1.387(17)
C64 H64 0.9500
C60 H60 0.9500
C58 H58 0.9500
C63 H63 0.9500
C68 H68 0.9500
C52 C51 1.374(17)
C52 H52 0.9500
N12 H12A 0.8800
N12 H12B 0.8800
C24 H24 0.9500
C51 C50 1.373(19)
C51 H51 0.9500
C50 H50 0.9500
C73 C74 1.389(17)
C73 C78 1.406(18)
C74 C75 1.389(19)
C74 H74 0.9500
C78 C77 1.381(17)
C78 H78 0.9500
C77 C76 1.433(19)
C77 H77 0.9500
C76 C75 1.37(2)
C76 H76 0.9500
C75 H75 0.9500

loop_
_geom_torsion_atom_site_label_1
_geom_torsion_atom_site_label_2
_geom_torsion_atom_site_label_3
_geom_torsion_atom_site_label_4
_geom_torsion
C27 Au2 P2 C35 48(3)
C27 Au2 P2 C47 167(2)
C27 Au2 P2 C41 -73(2)
C1 Au1 P1 C9 -163(8)
C1 Au1 P1 C21 -37(8)
C1 Au1 P1 C15 79(8)
C53 Au3 P3 C61 139(6)
C53 Au3 P3 C67 20(6)
C53 Au3 P3 C73 -99(6)
N11 N10 N9 C53 0.3(11)
N9 N10 N11 C54 0.8(11)
N1 N2 N3 C2 -1.4(12)
N7 N6 N5 C27 2.0(13)
N3 N2 N1 C1 1.3(13)
N5 N6 N7 C28 -2.5(13)
N2 N1 C1 C2 -0.6(13)
N2 N1 C1 Au1 -174.6(7)
P1 Au1 C1 N1 107(8)
P1 Au1 C1 C2 -65(9)
C9 P1 C21 C26 173.5(10)
C15 P1 C21 C26 -74.2(11)
Au1 P1 C21 C26 44.2(11)
C9 P1 C21 C22 -10.7(10)
C15 P1 C21 C22 101.7(9)
Au1 P1 C21 C22 -139.9(8)
C11 C10 C9 C14 -2.5(18)
C11 C10 C9 P1 -178.3(10)
C21 P1 C9 C14 76.1(11)
C15 P1 C9 C14 -35.6(12)
Au1 P1 C9 C14 -156.3(9)
C21 P1 C9 C10 -108.2(10)
C15 P1 C9 C10 140.1(9)
Au1 P1 C9 C10 19.5(10)
C9 P1 C15 C20 118.6(10)
C21 P1 C15 C20 3.7(11)
Au1 P1 C15 C20 -116.9(9)
C9 P1 C15 C16 -66.2(10)
C21 P1 C15 C16 179.0(9)
Au1 P1 C15 C16 58.4(9)
C16 C15 C20 C19 -0.9(17)
P1 C15 C20 C19 174.3(9)
C18 C19 C20 C15 1.1(17)
C20 C19 C18 C17 -1.3(17)
C19 C18 C17 C16 1.2(17)
C20 C15 C16 C17 0.8(17)
P1 C15 C16 C17 -174.7(9)
C18 C17 C16 C15 -1.0(17)
N4 C7 C8 C3 -176.0(12)
C6 C7 C8 C3 -2.5(19)
C26 C21 C22 C23 -0.1(16)
P1 C21 C22 C23 -176.0(8)
C21 C22 C23 C24 0.0(17)
C7 C8 C3 C4 2.2(19)
C7 C8 C3 C2 -178.3(12)
C9 C10 C11 C12 2(2)
N2 N3 C2 C1 1.1(13)
N2 N3 C2 C3 -177.0(10)
N1 C1 C2 N3 -0.3(12)
Au1 C1 C2 N3 171.9(10)
N1 C1 C2 C3 177.6(11)
Au1 C1 C2 C3 -10(2)
C8 C3 C2 N3 159.8(11)
C4 C3 C2 N3 -20.7(17)
C8 C3 C2 C1 -17.8(19)
C4 C3 C2 C1 161.7(12)
C10 C11 C12 C13 1(2)
C10 C9 C14 C13 0(2)
P1 C9 C14 C13 175.7(11)
C9 C14 C13 C12 3(2)
C11 C12 C13 C14 -3(2)
C4 C5 C6 C7 0(2)
N4 C7 C6 C5 174.8(13)
C8 C7 C6 C5 1(2)
C8 C3 C4 C5 -0.6(18)
C2 C3 C4 C5 179.9(12)
C6 C5 C4 C3 0(2)
N6 N5 C27 C28 -0.7(13)
N6 N5 C27 Au2 174.5(8)
P2 Au2 C27 N5 -60(3)
P2 Au2 C27 C28 113(2)
C35 P2 C47 C48 -4.6(11)
C41 P2 C47 C48 107.9(10)
Au2 P2 C47 C48 -128.0(9)
C35 P2 C47 C52 171.5(9)
C41 P2 C47 C52 -76.1(10)
Au2 P2 C47 C52 48.0(10)
C47 P2 C35 C40 69.0(11)
C41 P2 C35 C40 -40.7(12)
Au2 P2 C35 C40 -162.6(9)
C47 P2 C35 C36 -105.8(10)
C41 P2 C35 C36 144.6(9)
Au2 P2 C35 C36 22.7(10)
C40 C35 C36 C37 -2.5(17)
P2 C35 C36 C37 172.7(10)
C34 C29 C30 C31 -0.3(17)
C28 C29 C30 C31 -178.0(11)
C35 P2 C41 C46 78.6(11)
C47 P2 C41 C46 -30.3(12)
Au2 P2 C41 C46 -159.4(10)
C35 P2 C41 C42 -97.8(10)
C47 P2 C41 C42 153.3(10)
Au2 P2 C41 C42 24.3(11)
N8 C33 C32 C31 -179.8(14)
C34 C33 C32 C31 2.1(19)
C36 C35 C40 C39 3.2(18)
P2 C35 C40 C39 -171.6(11)
N6 N7 C28 C27 2.2(14)
N6 N7 C28 C29 178.7(10)
N5 C27 C28 N7 -0.9(13)
Au2 C27 C28 N7 -175.0(9)
N5 C27 C28 C29 -176.9(11)
Au2 C27 C28 C29 9(2)
C30 C29 C28 N7 151.5(11)
C34 C29 C28 N7 -26.2(16)
C30 C29 C28 C27 -32.8(18)
C34 C29 C28 C27 149.5(12)
C35 C36 C37 C38 -1.5(19)
C44 C45 C46 C41 0(2)
C42 C41 C46 C45 2.0(19)
P2 C41 C46 C45 -174.3(10)
C35 C40 C39 C38 0(2)
C33 C32 C31 C30 0(2)
C29 C30 C31 C32 -1(2)
C36 C37 C38 C39 5(2)
C40 C39 C38 C37 -5(2)
C30 C29 C34 C33 3.0(18)
C28 C29 C34 C33 -179.2(11)
N8 C33 C34 C29 178.0(12)
C32 C33 C34 C29 -3.8(19)
C22 C21 C26 C25 -1.1(19)
P1 C21 C26 C25 174.9(10)
C24 C25 C26 C21 2(2)
C42 C43 C44 C45 2(2)
C46 C45 C44 C43 -2(2)
C46 C41 C42 C43 -1.7(19)
P2 C41 C42 C43 174.9(11)
C44 C43 C42 C41 -1(2)
C52 C47 C48 C49 2.6(17)
P2 C47 C48 C49 178.6(9)
C50 C49 C48 C47 -2.2(18)
N10 N9 C53 C54 -1.3(11)
N10 N9 C53 Au3 -179.8(6)
P3 Au3 C53 N9 19(7)
P3 Au3 C53 C54 -159(5)
C67 P3 C61 C62 179.0(10)
C73 P3 C61 C62 -69.5(11)
Au3 P3 C61 C62 56.9(11)
C67 P3 C61 C66 1.7(12)
C73 P3 C61 C66 113.3(11)
Au3 P3 C61 C66 -120.3(10)
C62 C61 C66 C65 2.6(19)
P3 C61 C66 C65 179.8(10)
C61 P3 C67 C68 97.1(12)
C73 P3 C67 C68 -12.9(13)
Au3 P3 C67 C68 -136.7(10)
C61 P3 C67 C72 -74.6(11)
C73 P3 C67 C72 175.4(10)
Au3 P3 C67 C72 51.6(11)
N9 C53 C54 N11 1.8(12)
Au3 C53 C54 N11 -179.9(8)
N9 C53 C54 C55 173.2(11)
Au3 C53 C54 C55 -8.5(18)
N10 N11 C54 C53 -1.7(12)
N10 N11 C54 C55 -174.0(9)
C66 C61 C62 C63 -6(2)
P3 C61 C62 C63 176.6(11)
C61 C66 C65 C64 -2(2)
C55 C56 C57 C58 1.3(18)
C55 C56 C57 N12 -177.5(11)
C57 C56 C55 C60 0.0(16)
C57 C56 C55 C54 176.5(11)
C53 C54 C55 C56 -129.9(13)
N11 C54 C55 C56 40.8(15)
C53 C54 C55 C60 46.4(17)
N11 C54 C55 C60 -143.0(11)
C68 C69 C70 C71 -10(2)
C72 C71 C70 C69 8(2)
C70 C71 C72 C67 -4(2)
C68 C67 C72 C71 2(2)
P3 C67 C72 C71 174.1(12)
C66 C65 C64 C63 4(2)
C58 C59 C60 C55 4(2)
C56 C55 C60 C59 -2.9(17)
C54 C55 C60 C59 -179.3(12)
C56 C57 C58 C59 0(2)
N12 C57 C58 C59 178.7(12)
C60 C59 C58 C57 -3(2)
C65 C64 C63 C62 -8(2)
C61 C62 C63 C64 9(2)
C72 C67 C68 C69 -4(2)
P3 C67 C68 C69 -175.3(11)
C70 C69 C68 C67 8(2)
C48 C47 C52 C51 -4.1(17)
P2 C47 C52 C51 179.6(9)
C22 C23 C24 C25 1.1(18)
C26 C25 C24 C23 -2.3(19)
C47 C52 C51 C50 5.0(18)
C48 C49 C50 C51 3.1(19)
C52 C51 C50 C49 -4.6(19)
C61 P3 C73 C74 -16.1(12)
C67 P3 C73 C74 94.0(11)
Au3 P3 C73 C74 -144.4(9)
C61 P3 C73 C78 165.6(9)
C67 P3 C73 C78 -84.2(10)
Au3 P3 C73 C78 37.4(10)
C78 C73 C74 C75 0.2(19)
P3 C73 C74 C75 -178.0(10)
C74 C73 C78 C77 1.8(19)
P3 C73 C78 C77 -179.9(10)
C73 C78 C77 C76 -3.2(18)
C78 C77 C76 C75 3(2)
C77 C76 C75 C74 -1(2)
C73 C74 C75 C76 -1(2)

loop_
_platon_squeeze_void_nr
_platon_squeeze_void_average_x
_platon_squeeze_void_average_y
_platon_squeeze_void_average_z
_platon_squeeze_void_volume
_platon_squeeze_void_count_electrons
1 0.000 0.000 0.000 309.3 31.5
2 -0.015 0.226 0.588 17.8 -0.2
3 0.015 0.774 0.412 17.8 -0.1
